data_2224163
loop_
_publ_author_name
'Kirsten, Leo'
'Steyl, Gideon'

_publ_section_title
;
 <i>trans</i>-Dibromidobis[tris(4-chlorophenyl)phosphine]palladium(II)
;
_journal_coeditor_code CV2637
_journal_issue 12
_journal_name_full 'Acta Crystallographica Section E'
_journal_page_first m1565
_journal_paper_doi 10.1107/S1600536809045413
_journal_volume 65
_journal_year 2009
_chemical_formula_iupac '[Pd Br2 (C18 H12 Cl3 P1)2]'
_chemical_formula_moiety 'C36 H24 Br2 Cl6 P2 Pd'
_chemical_formula_sum 'C36 H24 Br2 Cl6 P2 Pd'
_chemical_formula_weight 997.41
_chemical_name_systematic
;
<i>trans</i>-Dibromidobis[tris(4-chlorophenyl)phosphine]palladium(II)
;
_space_group_IT_number 14
_symmetry_cell_setting monoclinic
_symmetry_space_group_name_Hall '-P 2yn'
_symmetry_space_group_name_H-M 'P 1 21/n 1'
_atom_sites_solution_hydrogens 'riding model'
_atom_sites_solution_primary direct
_atom_sites_solution_secondary difmap
_audit_creation_method SHELXL-97
_cell_angle_alpha 90.00
_cell_angle_beta 103.385(2)
_cell_angle_gamma 90.00
_cell_formula_units_Z 2
_cell_length_a 10.3453(3)
_cell_length_b 17.4489(6)
_cell_length_c 10.6180(4)
_cell_measurement_reflns_used 7624
_cell_measurement_temperature 100(2)
_cell_measurement_theta_max 28.41
_cell_measurement_theta_min 2.29
_cell_volume 1864.63(11)
_computing_cell_refinement 'SAINT-Plus (Bruker, 2004)'
_computing_data_collection 'APEX2 (Bruker, 2005)'
_computing_data_reduction 'SAINT-Plus and XPREP (Bruker, 2004)'
_computing_molecular_graphics 'DIAMOND (Brandenburg & Putz, 2006)'
_computing_publication_material 'SHELXL97 (Sheldrick, 2008)'
_computing_structure_refinement 'SHELXL97 (Sheldrick, 2008)'
_computing_structure_solution 'SHELXS97 (Sheldrick, 2008)'
_diffrn_ambient_temperature 100(2)
_diffrn_detector_area_resol_mean 512
_diffrn_measured_fraction_theta_full 1.000
_diffrn_measured_fraction_theta_max 1.000
_diffrn_measurement_device_type
;
Bruker X8 APEXII 4K Kappa CCD
;
_diffrn_measurement_method '\f and \w'
_diffrn_radiation_monochromator graphite
_diffrn_radiation_source 'fine-focus sealed tube'
_diffrn_radiation_type MoK\a
_diffrn_radiation_wavelength 0.71073
_diffrn_reflns_av_R_equivalents 0.0460
_diffrn_reflns_av_sigmaI/netI 0.0393
_diffrn_reflns_limit_h_max 13
_diffrn_reflns_limit_h_min -13
_diffrn_reflns_limit_k_max 23
_diffrn_reflns_limit_k_min -20
_diffrn_reflns_limit_l_max 14
_diffrn_reflns_limit_l_min -10
_diffrn_reflns_number 20106
_diffrn_reflns_theta_full 28.00
_diffrn_reflns_theta_max 28.00
_diffrn_reflns_theta_min 2.29
_exptl_absorpt_coefficient_mu 3.183
_exptl_absorpt_correction_T_max 0.4529
_exptl_absorpt_correction_T_min 0.3778
_exptl_absorpt_correction_type multi-scan
_exptl_absorpt_process_details
;
(SADABS; Bruker, 1998)
;
_exptl_crystal_colour orange
_exptl_crystal_density_diffrn 1.776
_exptl_crystal_density_method 'not measured'
_exptl_crystal_description cuboid
_exptl_crystal_F_000 976
_exptl_crystal_size_max 0.33
_exptl_crystal_size_mid 0.30
_exptl_crystal_size_min 0.25
_refine_diff_density_max 0.671
_refine_diff_density_min -0.737
_refine_ls_extinction_method none
_refine_ls_goodness_of_fit_ref 1.037
_refine_ls_hydrogen_treatment constr
_refine_ls_matrix_type full
_refine_ls_number_parameters 214
_refine_ls_number_reflns 4487
_refine_ls_number_restraints 0
_refine_ls_restrained_S_all 1.037
_refine_ls_R_factor_all 0.0331
_refine_ls_R_factor_gt 0.0263
_refine_ls_shift/su_max 0.002
_refine_ls_shift/su_mean 0.000
_refine_ls_structure_factor_coef Fsqd
_refine_ls_weighting_details 'calc w=1/[\s^2^(Fo^2^)+(0.0187P)^2^+1.3608P] where P=(Fo^2^+2Fc^2^)/3'
_refine_ls_weighting_scheme calc
_refine_ls_wR_factor_gt 0.0579
_refine_ls_wR_factor_ref 0.0600
_reflns_number_gt 3916
_reflns_number_total 4487
_reflns_threshold_expression I>2\s(I)
_cod_data_source_file cv2637.cif
_cod_data_source_block I
_cod_depositor_comments
;
The following automatic conversions were performed:
'_symmetry_cell_setting' value 'Monoclinic' changed to 'monoclinic'
according to '/home/saulius/struct/CIF-dictionaries/cif_core.dic'
dictionary named 'cif_core.dic' version 2.4.1 from 2010-06-29.

Automatic conversion script
Id: cif_fix_enum 1527 2010-12-29 10:47:43Z saulius 

The following automatic conversions were performed:

'_symmetry_cell_setting' value 'Monoclinic' changed to 'monoclinic'
according to /home/saulius/struct/CIF-dictionaries/cif_core.dic
dictionary named 'cif_core.dic' version 2.4.1 from 2010-06-29.

Automatic conversion script
Id: cif_fix_values 1715 2011-07-08 13:25:40Z adriana 
;
_cod_original_sg_symbol_H-M 'P 21/n'
_cod_database_code 2224163
_cod_database_fobs_code 2224163

loop_
_symmetry_equiv_pos_as_xyz
'x, y, z'
'-x+1/2, y+1/2, -z+1/2'
'-x, -y, -z'
'x-1/2, -y-1/2, z-1/2'

loop_
_atom_site_type_symbol
_atom_site_label
_atom_site_fract_x
_atom_site_fract_y
_atom_site_fract_z
_atom_site_U_iso_or_equiv
_atom_site_adp_type
_atom_site_calc_flag
_atom_site_refinement_flags
_atom_site_occupancy
_atom_site_disorder_assembly
_atom_site_disorder_group
Pd Pd 0.5000 0.5000 0.5000 0.01113(6) Uani d S 1 . .
Br Br 0.66195(2) 0.551557(14) 0.68290(2) 0.01764(7) Uani d . 1 . .
P P 0.54624(5) 0.60598(3) 0.38405(5) 0.01106(12) Uani d . 1 . .
C C11 0.7244(2) 0.61782(12) 0.4023(2) 0.0121(4) Uani d . 1 . .
C C12 0.7977(2) 0.55569(14) 0.3742(2) 0.0181(5) Uani d . 1 . .
H H12 0.7539 0.5087 0.3466 0.022 Uiso calc R 1 . .
C C13 0.9335(2) 0.56171(14) 0.3862(2) 0.0202(5) Uani d . 1 . .
H H13 0.9827 0.5200 0.3637 0.024 Uiso calc R 1 . .
C C14 0.9961(2) 0.62964(14) 0.4314(2) 0.0167(5) Uani d . 1 . .
C C15 0.9267(2) 0.69103(14) 0.4626(2) 0.0180(5) Uani d . 1 . .
H H15 0.9716 0.7371 0.4943 0.022 Uiso calc R 1 . .
C C16 0.7899(2) 0.68506(13) 0.4474(2) 0.0166(5) Uani d . 1 . .
H H16 0.7410 0.7274 0.4682 0.020 Uiso calc R 1 . .
Cl Cl1 1.16679(6) 0.63849(4) 0.44886(6) 0.02709(15) Uani d . 1 . .
C C21 0.4895(2) 0.69919(13) 0.4282(2) 0.0127(4) Uani d . 1 . .
C C22 0.4671(2) 0.71256(14) 0.5508(2) 0.0165(5) Uani d . 1 . .
H H22 0.4778 0.6720 0.6121 0.020 Uiso calc R 1 . .
C C23 0.4291(2) 0.78460(14) 0.5841(2) 0.0193(5) Uani d . 1 . .
H H23 0.4141 0.7936 0.6678 0.023 Uiso calc R 1 . .
C C24 0.4134(2) 0.84297(13) 0.4944(2) 0.0158(5) Uani d . 1 . .
C C25 0.4340(2) 0.83135(14) 0.3719(2) 0.0169(5) Uani d . 1 . .
H H25 0.4222 0.8721 0.3109 0.020 Uiso calc R 1 . .
C C26 0.4722(2) 0.75940(13) 0.3396(2) 0.0160(5) Uani d . 1 . .
H H26 0.4869 0.7509 0.2557 0.019 Uiso calc R 1 . .
Cl Cl2 0.36890(6) 0.93429(3) 0.53545(6) 0.02335(14) Uani d . 1 . .
C C31 0.4774(2) 0.60521(12) 0.2097(2) 0.0123(4) Uani d . 1 . .
C C32 0.3402(2) 0.61279(13) 0.1658(2) 0.0151(5) Uani d . 1 . .
H H32 0.2860 0.6153 0.2267 0.018 Uiso calc R 1 . .
C C33 0.2820(2) 0.61675(13) 0.0353(2) 0.0154(5) Uani d . 1 . .
H H33 0.1885 0.6221 0.0059 0.018 Uiso calc R 1 . .
C C34 0.3626(2) 0.61276(12) -0.0525(2) 0.0150(5) Uani d . 1 . .
C C35 0.4977(2) 0.60225(13) -0.0127(2) 0.0170(5) Uani d . 1 . .
H H35 0.5508 0.5975 -0.0743 0.020 Uiso calc R 1 . .
C C36 0.5555(2) 0.59876(13) 0.1195(2) 0.0151(5) Uani d . 1 . .
H H36 0.6488 0.5919 0.1483 0.018 Uiso calc R 1 . .
Cl Cl3 0.28975(6) 0.62480(3) -0.21644(5) 0.02222(13) Uani d . 1 . .

loop_
_atom_site_aniso_label
_atom_site_aniso_U_11
_atom_site_aniso_U_22
_atom_site_aniso_U_33
_atom_site_aniso_U_12
_atom_site_aniso_U_13
_atom_site_aniso_U_23
Pd 0.01157(11) 0.01282(13) 0.00824(12) -0.00270(9) 0.00075(8) 0.00108(9)
Br 0.01929(12) 0.01956(13) 0.01117(12) -0.00653(9) -0.00241(9) 0.00144(9)
P 0.0110(3) 0.0124(3) 0.0096(3) -0.0017(2) 0.0020(2) 0.0013(2)
C11 0.0124(10) 0.0127(11) 0.0109(10) -0.0004(8) 0.0019(8) 0.0035(8)
C12 0.0186(11) 0.0145(12) 0.0192(12) 0.0000(9) 0.0002(9) -0.0033(9)
C13 0.0218(12) 0.0213(13) 0.0168(12) 0.0098(10) 0.0033(10) -0.0025(10)
C14 0.0118(10) 0.0272(13) 0.0112(11) 0.0012(10) 0.0027(8) 0.0019(9)
C15 0.0157(11) 0.0157(12) 0.0229(13) -0.0039(9) 0.0051(9) -0.0008(9)
C16 0.0153(11) 0.0121(11) 0.0237(13) 0.0013(9) 0.0069(9) 0.0000(9)
Cl1 0.0114(3) 0.0469(4) 0.0236(3) 0.0021(3) 0.0054(2) 0.0013(3)
C21 0.0094(10) 0.0157(12) 0.0126(11) -0.0022(8) 0.0020(8) -0.0005(9)
C22 0.0165(11) 0.0195(12) 0.0149(11) -0.0026(9) 0.0062(9) 0.0029(9)
C23 0.0200(12) 0.0221(13) 0.0184(12) -0.0005(10) 0.0099(10) -0.0033(10)
C24 0.0105(10) 0.0146(12) 0.0235(12) -0.0017(9) 0.0065(9) -0.0043(9)
C25 0.0155(11) 0.0181(12) 0.0168(11) 0.0004(9) 0.0030(9) 0.0033(9)
C26 0.0176(11) 0.0189(12) 0.0124(11) 0.0009(9) 0.0054(9) 0.0009(9)
Cl2 0.0251(3) 0.0184(3) 0.0303(3) 0.0016(2) 0.0141(3) -0.0046(2)
C31 0.0165(11) 0.0090(11) 0.0110(10) -0.0012(8) 0.0022(8) 0.0011(8)
C32 0.0166(11) 0.0169(12) 0.0125(11) -0.0008(9) 0.0050(9) 0.0017(9)
C33 0.0152(11) 0.0128(12) 0.0164(11) -0.0010(9) 0.0002(9) 0.0021(9)
C34 0.0247(12) 0.0098(11) 0.0082(10) -0.0006(9) -0.0006(9) -0.0015(8)
C35 0.0237(12) 0.0161(12) 0.0131(11) 0.0016(9) 0.0079(9) -0.0009(9)
C36 0.0156(11) 0.0151(12) 0.0158(11) 0.0016(9) 0.0058(9) 0.0005(9)
Cl3 0.0325(3) 0.0227(3) 0.0093(3) 0.0015(3) 0.0003(2) -0.0014(2)

loop_
_atom_type_symbol
_atom_type_description
_atom_type_scat_dispersion_real
_atom_type_scat_dispersion_imag
_atom_type_scat_source
C C 0.0033 0.0016 'International Tables Vol C Tables 4.2.6.8 and 6.1.1.4'
H H 0.0000 0.0000 'International Tables Vol C Tables 4.2.6.8 and 6.1.1.4'
P P 0.1023 0.0942 'International Tables Vol C Tables 4.2.6.8 and 6.1.1.4'
Cl Cl 0.1484 0.1585 'International Tables Vol C Tables 4.2.6.8 and 6.1.1.4'
Br Br -0.2901 2.4595 'International Tables Vol C Tables 4.2.6.8 and 6.1.1.4'
Pd Pd -0.9988 1.0072 'International Tables Vol C Tables 4.2.6.8 and 6.1.1.4'

loop_
_geom_angle_atom_site_label_1
_geom_angle_atom_site_label_2
_geom_angle_atom_site_label_3
_geom_angle_site_symmetry_1
_geom_angle_site_symmetry_3
_geom_angle
_geom_angle_publ_flag
P Pd P 3_666 . 180.000(17) ?
P Pd Br 3_666 . 93.411(15) ?
P Pd Br . . 86.589(15) ?
P Pd Br 3_666 3_666 86.589(15) ?
P Pd Br . 3_666 93.411(15) ?
Br Pd Br . 3_666 180.000(10) ?
C11 P C31 . . 104.88(10) ?
C11 P C21 . . 104.43(10) ?
C31 P C21 . . 101.18(10) ?
C11 P Pd . . 111.12(7) ?
C31 P Pd . . 116.79(7) ?
C21 P Pd . . 116.95(7) ?
C16 C11 C12 . . 119.1(2) ?
C16 C11 P . . 122.37(17) ?
C12 C11 P . . 118.44(17) ?
C13 C12 C11 . . 120.8(2) ?
C13 C12 H12 . . 119.6 ?
C11 C12 H12 . . 119.6 ?
C14 C13 C12 . . 118.7(2) ?
C14 C13 H13 . . 120.6 ?
C12 C13 H13 . . 120.6 ?
C15 C14 C13 . . 121.6(2) ?
C15 C14 Cl1 . . 118.69(18) ?
C13 C14 Cl1 . . 119.69(18) ?
C14 C15 C16 . . 119.3(2) ?
C14 C15 H15 . . 120.4 ?
C16 C15 H15 . . 120.4 ?
C11 C16 C15 . . 120.5(2) ?
C11 C16 H16 . . 119.8 ?
C15 C16 H16 . . 119.8 ?
C26 C21 C22 . . 118.8(2) ?
C26 C21 P . . 119.79(16) ?
C22 C21 P . . 121.43(17) ?
C23 C22 C21 . . 120.5(2) ?
C23 C22 H22 . . 119.7 ?
C21 C22 H22 . . 119.7 ?
C24 C23 C22 . . 119.3(2) ?
C24 C23 H23 . . 120.4 ?
C22 C23 H23 . . 120.4 ?
C23 C24 C25 . . 121.6(2) ?
C23 C24 Cl2 . . 119.94(17) ?
C25 C24 Cl2 . . 118.50(18) ?
C24 C25 C26 . . 118.8(2) ?
C24 C25 H25 . . 120.6 ?
C26 C25 H25 . . 120.6 ?
C25 C26 C21 . . 121.1(2) ?
C25 C26 H26 . . 119.5 ?
C21 C26 H26 . . 119.5 ?
C36 C31 C32 . . 119.1(2) ?
C36 C31 P . . 123.10(17) ?
C32 C31 P . . 117.81(16) ?
C33 C32 C31 . . 121.0(2) ?
C33 C32 H32 . . 119.5 ?
C31 C32 H32 . . 119.5 ?
C32 C33 C34 . . 118.8(2) ?
C32 C33 H33 . . 120.6 ?
C34 C33 H33 . . 120.6 ?
C35 C34 C33 . . 121.7(2) ?
C35 C34 Cl3 . . 119.80(17) ?
C33 C34 Cl3 . . 118.46(18) ?
C34 C35 C36 . . 118.9(2) ?
C34 C35 H35 . . 120.5 ?
C36 C35 H35 . . 120.5 ?
C31 C36 C35 . . 120.4(2) ?
C31 C36 H36 . . 119.8 ?
C35 C36 H36 . . 119.8 ?

loop_
_geom_bond_atom_site_label_1
_geom_bond_atom_site_label_2
_geom_bond_site_symmetry_2
_geom_bond_distance
_geom_bond_publ_flag
Pd P 3_666 2.3317(6) ?
Pd P . 2.3317(6) ?
Pd Br . 2.4252(2) ?
Pd Br 3_666 2.4252(2) ?
P C11 . 1.820(2) ?
P C31 . 1.823(2) ?
P C21 . 1.827(2) ?
C11 C16 . 1.384(3) ?
C11 C12 . 1.394(3) ?
C12 C13 . 1.386(3) ?
C12 H12 . 0.9500 ?
C13 C14 . 1.382(3) ?
C13 H13 . 0.9500 ?
C14 C15 . 1.372(3) ?
C14 Cl1 . 1.739(2) ?
C15 C16 . 1.391(3) ?
C15 H15 . 0.9500 ?
C16 H16 . 0.9500 ?
C21 C26 . 1.394(3) ?
C21 C22 . 1.395(3) ?
C22 C23 . 1.387(3) ?
C22 H22 . 0.9500 ?
C23 C24 . 1.378(3) ?
C23 H23 . 0.9500 ?
C24 C25 . 1.381(3) ?
C24 Cl2 . 1.742(2) ?
C25 C26 . 1.383(3) ?
C25 H25 . 0.9500 ?
C26 H26 . 0.9500 ?
C31 C36 . 1.393(3) ?
C31 C32 . 1.394(3) ?
C32 C33 . 1.379(3) ?
C32 H32 . 0.9500 ?
C33 C34 . 1.389(3) ?
C33 H33 . 0.9500 ?
C34 C35 . 1.376(3) ?
C34 Cl3 . 1.742(2) ?
C35 C36 . 1.394(3) ?
C35 H35 . 0.9500 ?
C36 H36 . 0.9500 ?

loop_
_geom_torsion_atom_site_label_1
_geom_torsion_atom_site_label_2
_geom_torsion_atom_site_label_3
_geom_torsion_atom_site_label_4
_geom_torsion_site_symmetry_1
_geom_torsion_site_symmetry_2
_geom_torsion_site_symmetry_3
_geom_torsion_site_symmetry_4
_geom_torsion
_geom_torsion_publ_flag
Br Pd P C11 . . . . 49.81(8) ?
Br Pd P C11 3_666 . . . -130.19(8) ?
Br Pd P C31 . . . . 170.03(8) ?
Br Pd P C31 3_666 . . . -9.97(8) ?
Br Pd P C21 . . . . -69.94(8) ?
Br Pd P C21 3_666 . . . 110.06(8) ?
C31 P C11 C16 . . . . 109.0(2) ?
C21 P C11 C16 . . . . 3.0(2) ?
Pd P C11 C16 . . . . -123.98(18) ?
C31 P C11 C12 . . . . -73.49(19) ?
C21 P C11 C12 . . . . -179.49(17) ?
Pd P C11 C12 . . . . 53.56(19) ?
C16 C11 C12 C13 . . . . -2.6(3) ?
P C11 C12 C13 . . . . 179.82(18) ?
C11 C12 C13 C14 . . . . 2.5(4) ?
C12 C13 C14 C15 . . . . -0.9(4) ?
C12 C13 C14 Cl1 . . . . 179.37(18) ?
C13 C14 C15 C16 . . . . -0.6(4) ?
Cl1 C14 C15 C16 . . . . 179.15(18) ?
C12 C11 C16 C15 . . . . 1.0(3) ?
P C11 C16 C15 . . . . 178.56(17) ?
C14 C15 C16 C11 . . . . 0.5(3) ?
C11 P C21 C26 . . . . 78.41(19) ?
C31 P C21 C26 . . . . -30.3(2) ?
Pd P C21 C26 . . . . -158.34(15) ?
C11 P C21 C22 . . . . -99.40(19) ?
C31 P C21 C22 . . . . 151.87(18) ?
Pd P C21 C22 . . . . 23.8(2) ?
C26 C21 C22 C23 . . . . -0.4(3) ?
P C21 C22 C23 . . . . 177.41(17) ?
C21 C22 C23 C24 . . . . 0.2(3) ?
C22 C23 C24 C25 . . . . 0.3(3) ?
C22 C23 C24 Cl2 . . . . -178.76(17) ?
C23 C24 C25 C26 . . . . -0.4(3) ?
Cl2 C24 C25 C26 . . . . 178.59(17) ?
C24 C25 C26 C21 . . . . 0.2(3) ?
C22 C21 C26 C25 . . . . 0.2(3) ?
P C21 C26 C25 . . . . -177.63(17) ?
C11 P C31 C36 . . . . 11.9(2) ?
C21 P C31 C36 . . . . 120.28(19) ?
Pd P C31 C36 . . . . -111.59(18) ?
C11 P C31 C32 . . . . -166.98(17) ?
C21 P C31 C32 . . . . -58.60(19) ?
Pd P C31 C32 . . . . 69.53(18) ?
C36 C31 C32 C33 . . . . -2.4(3) ?
P C31 C32 C33 . . . . 176.56(18) ?
C31 C32 C33 C34 . . . . 0.2(3) ?
C32 C33 C34 C35 . . . . 2.4(3) ?
C32 C33 C34 Cl3 . . . . -175.38(17) ?
C33 C34 C35 C36 . . . . -2.7(3) ?
Cl3 C34 C35 C36 . . . . 175.00(18) ?
C32 C31 C36 C35 . . . . 2.0(3) ?
P C31 C36 C35 . . . . -176.87(17) ?
C34 C35 C36 C31 . . . . 0.5(3) ?
